data_7126947
loop_
_publ_author_name
'Fujisaki, Hiroto'
'Ishizuka, Tomoya'
'Shimoyama, Yoshihiro'
'Kotani, Hiroaki'
'Shiota, Yoshihito'
'Yoshizawa, Kazunari'
'Kojima, Takahiko'

_publ_section_title
;
 Selective catalytic 2e<sup>-</sup>-oxidation of organic substrates by an
 Fe<sup>II</sup> complex having an N-heterocyclic carbene ligand in water.
;
_journal_issue 68
_journal_name_full 'Chemical communications (Cambridge, England)'
_journal_page_first 9783
_journal_page_last 9786
_journal_paper_doi 10.1039/d0cc03289a
_journal_volume 56
_journal_year 2020
_chemical_formula_sum 'C31 H23 Cl2 F12 Fe N7 P2'
_chemical_formula_weight 910.25
_space_group_crystal_system orthorhombic
_space_group_IT_number 53
_space_group_name_Hall '-P 2ac 2'
_space_group_name_H-M_alt 'P m n a'
_atom_sites_solution_hydrogens geom
_audit_creation_method SHELXL-2017/1
_audit_update_record
;
2020-07-10 deposited with the CCDC.	2020-07-21 downloaded from the CCDC.
;
_cell_angle_alpha 90
_cell_angle_beta 90
_cell_angle_gamma 90
_cell_formula_units_Z 4
_cell_length_a 11.5092(14)
_cell_length_b 10.5574(12)
_cell_length_c 35.527(4)
_cell_measurement_reflns_used 2065
_cell_measurement_temperature 120(2)
_cell_measurement_theta_max 48.84
_cell_measurement_theta_min 8.92
_cell_volume 4316.8(9)
_computing_cell_refinement 'Bruker SAINT'
_computing_data_collection 'Bruker APEX2'
_computing_data_reduction 'Bruker SAINT'
_computing_molecular_graphics 'Bruker SHELXTL'
_computing_structure_refinement 'SHELXL-2017/1 (Sheldrick, 2017)'
_computing_structure_solution 'SHELXS-97 (Sheldrick, 2008)'
_diffrn_ambient_temperature 120(2)
_diffrn_measured_fraction_theta_full 1.000
_diffrn_measured_fraction_theta_max 0.921
_diffrn_measurement_device_type 'APEX2 v2009.11-0'
_diffrn_measurement_method '\f and \w scans'
_diffrn_radiation_type MoK\a
_diffrn_radiation_wavelength 0.71073
_diffrn_reflns_av_R_equivalents 0.0494
_diffrn_reflns_av_unetI/netI 0.0442
_diffrn_reflns_Laue_measured_fraction_full 1.000
_diffrn_reflns_Laue_measured_fraction_max 0.921
_diffrn_reflns_limit_h_max 6
_diffrn_reflns_limit_h_min -15
_diffrn_reflns_limit_k_max 12
_diffrn_reflns_limit_k_min -13
_diffrn_reflns_limit_l_max 38
_diffrn_reflns_limit_l_min -47
_diffrn_reflns_number 23471
_diffrn_reflns_point_group_measured_fraction_full 1.000
_diffrn_reflns_point_group_measured_fraction_max 0.921
_diffrn_reflns_theta_full 25.242
_diffrn_reflns_theta_max 28.585
_diffrn_reflns_theta_min 1.146
_diffrn_source 'sealed tube'
_exptl_absorpt_coefficient_mu 0.629
_exptl_absorpt_correction_T_max 0.7457
_exptl_absorpt_correction_T_min 0.6203
_exptl_absorpt_correction_type multi-scan
_exptl_absorpt_process_details '(G. M. Sheldrick, 1996)'
_exptl_crystal_colour yellow
_exptl_crystal_density_diffrn 1.401
_exptl_crystal_description platelet
_exptl_crystal_F_000 1824
_exptl_crystal_size_max 0.210
_exptl_crystal_size_mid 0.150
_exptl_crystal_size_min 0.020
_refine_diff_density_max 1.332
_refine_diff_density_min -0.734
_refine_diff_density_rms 0.096
_refine_ls_extinction_method none
_refine_ls_goodness_of_fit_ref 1.126
_refine_ls_hydrogen_treatment constr
_refine_ls_matrix_type full
_refine_ls_number_parameters 269
_refine_ls_number_reflns 5328
_refine_ls_number_restraints 9
_refine_ls_restrained_S_all 1.127
_refine_ls_R_factor_all 0.0886
_refine_ls_R_factor_gt 0.0687
_refine_ls_shift/su_max 0.001
_refine_ls_shift/su_mean 0.000
_refine_ls_structure_factor_coef Fsqd
_refine_ls_weighting_details 'w=1/[\s^2^(Fo^2^)+(0.0270P)^2^+17.0019P] where P=(Fo^2^+2Fc^2^)/3'
_refine_ls_weighting_scheme calc
_refine_ls_wR_factor_gt 0.1305
_refine_ls_wR_factor_ref 0.1375
_reflns_Friedel_coverage 0.000
_reflns_number_gt 4205
_reflns_number_total 5328
_reflns_threshold_expression 'I > 2\s(I)'
_cod_data_source_file d0cc03289a2.cif
_cod_data_source_block Fuji1
_cod_depositor_comments 'Adding full bibliography for 7126947--7126948.cif.'
_cod_database_code 7126947
_shelx_shelxl_version_number 2017/1
_shelx_space_group_comment
;
The symmetry employed for this shelxl refinement is uniquely defined
by the following loop, which should always be used as a source of
symmetry information in preference to the above space-group names.
They are only intended as comments.
;
_shelx_estimated_absorpt_t_min 0.879
_shelx_estimated_absorpt_t_max 0.988

loop_
_space_group_symop_operation_xyz
'x, y, z'
'-x+1/2, -y, z+1/2'
'x, -y, -z'
'-x+1/2, y, -z+1/2'
'-x, -y, -z'
'x-1/2, y, -z-1/2'
'-x, y, z'
'x-1/2, -y, z-1/2'

loop_
_atom_site_label
_atom_site_type_symbol
_atom_site_fract_x
_atom_site_fract_y
_atom_site_fract_z
_atom_site_U_iso_or_equiv
_atom_site_adp_type
_atom_site_occupancy
_atom_site_site_symmetry_order
_atom_site_calc_flag
_atom_site_refinement_flags_posn
_atom_site_refinement_flags_adp
_atom_site_refinement_flags_occupancy
_atom_site_disorder_assembly
_atom_site_disorder_group
Fe1 Fe 0.500000 0.37166(6) 0.33533(2) 0.01359(16) Uani 1 2 d S T P . .
Cl1 Cl 0.63705(9) 0.33804(9) 0.55541(2) 0.0279(2) Uani 1 1 d . . . . .
P1 P 0.500000 0.84736(12) 0.24167(4) 0.0163(3) Uani 1 2 d S T P . .
P2 P 1.000000 0.33052(15) 0.45546(4) 0.0263(3) Uani 1 2 d S T P . .
F1 F 0.500000 0.8436(3) 0.19653(8) 0.0263(7) Uani 1 2 d S T P . .
F2 F 0.500000 0.9996(3) 0.24058(9) 0.0355(8) Uani 1 2 d S T P . .
F3 F 0.36183(19) 0.8477(2) 0.24179(7) 0.0369(6) Uani 1 1 d . . . . .
F4 F 0.500000 0.6950(3) 0.24241(9) 0.0324(8) Uani 1 2 d S T P . .
F5 F 0.500000 0.8498(3) 0.28675(8) 0.0301(7) Uani 1 2 d S T P . .
F6 F 1.000000 0.3413(3) 0.40967(9) 0.0307(8) Uani 1 2 d S T P . .
F7 F 0.9009(2) 0.2237(2) 0.45224(7) 0.0417(6) Uani 1 1 d . . . . .
F8 F 1.000000 0.3177(4) 0.49979(10) 0.0450(10) Uani 1 2 d S T P . .
F9 F 1.0986(2) 0.4367(2) 0.45700(7) 0.0381(6) Uani 1 1 d . . . . .
N1 N 0.5938(2) 0.3484(2) 0.40909(8) 0.0138(6) Uani 1 1 d . . . . .
N2 N 0.6320(3) 0.2454(3) 0.33380(8) 0.0173(6) Uani 1 1 d . . . . .
N3 N 0.6322(2) 0.4977(3) 0.34156(7) 0.0150(6) Uani 1 1 d . . . . .
N4 N 0.500000 0.3900(4) 0.27979(12) 0.0221(9) Uani 1 2 d S T P . .
C1 C 0.500000 0.3535(4) 0.38671(12) 0.0115(9) Uani 1 2 d S T P . .
C2 C 0.5615(3) 0.3418(3) 0.44717(9) 0.0155(7) Uani 1 1 d . . . . .
C3 C 0.6243(3) 0.3395(3) 0.48018(9) 0.0184(7) Uani 1 1 d . . . . .
H1 H 0.706843 0.338957 0.480225 0.022 Uiso 1 1 calc R U . . .
C4 C 0.5610(3) 0.3379(3) 0.51319(9) 0.0204(7) Uani 1 1 d . . . . .
C5 C 0.7064(3) 0.3548(3) 0.39004(9) 0.0159(7) Uani 1 1 d . . . . .
H2 H 0.771214 0.348439 0.408701 0.019 Uiso 1 1 calc R U . . .
C6 C 0.7142(3) 0.2475(3) 0.36128(9) 0.0160(7) Uani 1 1 d . . . . .
C7 C 0.8055(3) 0.1624(3) 0.36259(11) 0.0245(8) Uani 1 1 d . . . . .
H3 H 0.860889 0.166888 0.382377 0.029 Uiso 1 1 calc R U . . .
C8 C 0.8159(4) 0.0707(4) 0.33494(12) 0.0296(9) Uani 1 1 d . . . . .
H4 H 0.877135 0.010385 0.335513 0.035 Uiso 1 1 calc R U . . .
C9 C 0.7340(4) 0.0698(4) 0.30649(11) 0.0277(9) Uani 1 1 d . . . . .
H5 H 0.738862 0.009350 0.286741 0.033 Uiso 1 1 calc R U . . .
C10 C 0.6453(3) 0.1571(3) 0.30699(10) 0.0226(8) Uani 1 1 d . . . . .
H6 H 0.590139 0.154782 0.287115 0.027 Uiso 1 1 calc R U . . .
C11 C 0.7144(3) 0.4781(3) 0.36828(9) 0.0148(7) Uani 1 1 d . . . . .
C12 C 0.8052(3) 0.5608(3) 0.37442(10) 0.0199(7) Uani 1 1 d . . . . .
H7 H 0.860766 0.543568 0.393501 0.024 Uiso 1 1 calc R U . . .
C13 C 0.8150(3) 0.6692(4) 0.35264(11) 0.0260(8) Uani 1 1 d . . . . .
H8 H 0.875770 0.728447 0.356782 0.031 Uiso 1 1 calc R U . . .
C14 C 0.7331(4) 0.6882(3) 0.32463(11) 0.0267(9) Uani 1 1 d . . . . .
H9 H 0.738046 0.760531 0.308801 0.032 Uiso 1 1 calc R U . . .
C15 C 0.6445(3) 0.6020(3) 0.31977(10) 0.0218(8) Uani 1 1 d . . . . .
H10 H 0.589679 0.616402 0.300261 0.026 Uiso 1 1 calc R U . . .
C16 C 0.500000 0.4006(6) 0.24841(17) 0.0367(15) Uani 1 2 d S T P . .
C17 C 0.500000 0.4164(8) 0.20672(18) 0.070(3) Uani 1 2 d S TU P . .
H11 H 0.461207 0.495989 0.200128 0.105 Uiso 0.5 1 calc R U P . .
H12 H 0.458529 0.345383 0.195094 0.105 Uiso 0.5 1 calc R U P . .
H13 H 0.580265 0.418174 0.197527 0.105 Uiso 0.5 1 calc R U P . .

loop_
_atom_site_aniso_label
_atom_site_aniso_U_11
_atom_site_aniso_U_22
_atom_site_aniso_U_33
_atom_site_aniso_U_23
_atom_site_aniso_U_13
_atom_site_aniso_U_12
Fe1 0.0161(3) 0.0125(3) 0.0121(3) -0.0003(3) 0.000 0.000
Cl1 0.0401(5) 0.0266(4) 0.0171(4) 0.0006(4) -0.0071(4) -0.0006(4)
P1 0.0144(6) 0.0179(6) 0.0165(6) 0.0007(5) 0.000 0.000
P2 0.0210(7) 0.0346(8) 0.0234(7) -0.0020(6) 0.000 0.000
F1 0.0399(19) 0.0242(16) 0.0148(15) 0.0004(12) 0.000 0.000
F2 0.054(2) 0.0180(15) 0.035(2) -0.0022(14) 0.000 0.000
F3 0.0140(10) 0.0544(15) 0.0422(14) -0.0071(12) 0.0007(10) 0.0022(11)
F4 0.051(2) 0.0171(15) 0.0294(18) 0.0031(13) 0.000 0.000
F5 0.0386(19) 0.0352(18) 0.0165(15) 0.0006(13) 0.000 0.000
F6 0.0315(18) 0.0407(19) 0.0198(16) -0.0031(14) 0.000 0.000
F7 0.0401(15) 0.0411(15) 0.0440(15) 0.0006(12) 0.0024(12) -0.0144(12)
F8 0.046(2) 0.063(3) 0.0261(18) -0.0026(18) 0.000 0.000
F9 0.0267(13) 0.0478(15) 0.0398(14) -0.0097(12) 0.0006(11) -0.0075(12)
N1 0.0134(13) 0.0114(13) 0.0167(14) -0.0016(11) -0.0005(11) 0.0007(11)
N2 0.0186(14) 0.0164(13) 0.0169(14) -0.0010(11) 0.0000(12) -0.0012(12)
N3 0.0176(14) 0.0149(13) 0.0125(13) 0.0004(11) 0.0037(12) 0.0008(12)
N4 0.026(2) 0.022(2) 0.018(2) 0.0005(18) 0.000 0.000
C1 0.014(2) 0.008(2) 0.013(2) 0.0002(17) 0.000 0.000
C2 0.0222(17) 0.0107(14) 0.0138(15) -0.0007(12) 0.0001(14) -0.0006(13)
C3 0.0218(17) 0.0148(15) 0.0187(16) 0.0005(14) -0.0017(14) 0.0006(14)
C4 0.031(2) 0.0145(15) 0.0161(16) 0.0009(13) -0.0057(15) -0.0001(15)
C5 0.0137(15) 0.0150(16) 0.0191(17) -0.0025(13) 0.0005(13) 0.0020(13)
C6 0.0184(17) 0.0134(15) 0.0162(16) -0.0011(13) 0.0021(14) -0.0010(13)
C7 0.0222(18) 0.0231(18) 0.028(2) -0.0039(15) -0.0027(16) 0.0047(16)
C8 0.026(2) 0.028(2) 0.034(2) -0.0079(18) -0.0006(18) 0.0106(17)
C9 0.030(2) 0.0243(19) 0.029(2) -0.0110(16) 0.0013(18) 0.0036(17)
C10 0.0237(18) 0.0237(18) 0.0204(17) -0.0046(15) 0.0011(15) 0.0008(16)
C11 0.0183(16) 0.0159(16) 0.0103(15) -0.0017(12) 0.0025(13) 0.0035(13)
C12 0.0178(17) 0.0230(18) 0.0190(18) 0.0000(14) 0.0013(14) -0.0018(15)
C13 0.0214(18) 0.0231(18) 0.033(2) 0.0002(16) 0.0022(17) -0.0047(16)
C14 0.029(2) 0.0178(18) 0.033(2) 0.0080(16) 0.0023(17) -0.0046(16)
C15 0.0220(18) 0.0213(18) 0.0222(18) 0.0052(14) -0.0003(15) -0.0013(15)
C16 0.061(4) 0.031(3) 0.018(3) 0.001(2) 0.000 0.000
C17 0.137(8) 0.055(5) 0.018(3) 0.004(3) 0.000 0.000

loop_
_atom_type_symbol
_atom_type_description
_atom_type_scat_dispersion_real
_atom_type_scat_dispersion_imag
_atom_type_scat_source
C C 0.0033 0.0016 'International Tables Vol C Tables 4.2.6.8 and 6.1.1.4'
H H 0.0000 0.0000 'International Tables Vol C Tables 4.2.6.8 and 6.1.1.4'
N N 0.0061 0.0033 'International Tables Vol C Tables 4.2.6.8 and 6.1.1.4'
F F 0.0171 0.0103 'International Tables Vol C Tables 4.2.6.8 and 6.1.1.4'
P P 0.1023 0.0942 'International Tables Vol C Tables 4.2.6.8 and 6.1.1.4'
Cl Cl 0.1484 0.1585 'International Tables Vol C Tables 4.2.6.8 and 6.1.1.4'
Fe Fe 0.3463 0.8444 'International Tables Vol C Tables 4.2.6.8 and 6.1.1.4'

loop_
_geom_angle_atom_site_label_1
_geom_angle_atom_site_label_2
_geom_angle_atom_site_label_3
_geom_angle
_geom_angle_site_symmetry_1
_geom_angle_site_symmetry_3
_geom_angle_publ_flag
C1 Fe1 N4 179.61(19) . . ?
C1 Fe1 N2 87.58(12) . 7_655 ?
N4 Fe1 N2 92.16(12) . 7_655 ?
C1 Fe1 N2 87.58(12) . . ?
N4 Fe1 N2 92.16(12) . . ?
N2 Fe1 N2 97.42(16) 7_655 . ?
C1 Fe1 N3 87.71(12) . 7_655 ?
N4 Fe1 N3 92.55(11) . 7_655 ?
N2 Fe1 N3 82.66(11) 7_655 7_655 ?
N2 Fe1 N3 175.29(11) . 7_655 ?
C1 Fe1 N3 87.71(12) . . ?
N4 Fe1 N3 92.55(11) . . ?
N2 Fe1 N3 175.28(11) 7_655 . ?
N2 Fe1 N3 82.65(11) . . ?
N3 Fe1 N3 96.88(16) 7_655 . ?
F3 P1 F3 179.6(2) . 7_655 ?
F3 P1 F5 89.84(10) . . ?
F3 P1 F5 89.84(10) 7_655 . ?
F3 P1 F1 90.16(10) . . ?
F3 P1 F1 90.16(10) 7_655 . ?
F5 P1 F1 179.49(18) . . ?
F3 P1 F2 89.87(11) . . ?
F3 P1 F2 89.87(11) 7_655 . ?
F5 P1 F2 90.46(18) . . ?
F1 P1 F2 90.06(17) . . ?
F3 P1 F4 90.13(11) . . ?
F3 P1 F4 90.13(11) 7_655 . ?
F5 P1 F4 89.98(18) . . ?
F1 P1 F4 89.50(17) . . ?
F2 P1 F4 179.56(19) . . ?
F8 P2 F9 91.50(15) . 7_755 ?
F8 P2 F9 91.49(16) . . ?
F9 P2 F9 90.7(2) 7_755 . ?
F8 P2 F7 90.62(16) . 7_755 ?
F9 P2 F7 177.88(16) 7_755 7_755 ?
F9 P2 F7 89.46(13) . 7_755 ?
F8 P2 F7 90.62(16) . . ?
F9 P2 F7 89.46(14) 7_755 . ?
F9 P2 F7 177.88(16) . . ?
F7 P2 F7 90.3(2) 7_755 . ?
F8 P2 F6 179.1(2) . . ?
F9 P2 F6 89.16(14) 7_755 . ?
F9 P2 F6 89.16(14) . . ?
F7 P2 F6 88.73(14) 7_755 . ?
F7 P2 F6 88.72(14) . . ?
C1 N1 C2 111.0(3) . . ?
C1 N1 C5 115.9(3) . . ?
C2 N1 C5 133.0(3) . . ?
C10 N2 C6 116.2(3) . . ?
C10 N2 Fe1 124.3(2) . . ?
C6 N2 Fe1 119.5(2) . . ?
C15 N3 C11 116.8(3) . . ?
C15 N3 Fe1 123.3(2) . . ?
C11 N3 Fe1 119.9(2) . . ?
C16 N4 Fe1 179.9(5) . . ?
N1 C1 N1 107.1(4) . 7_655 ?
N1 C1 Fe1 126.40(19) . . ?
N1 C1 Fe1 126.41(19) 7_655 . ?
C3 C2 N1 132.9(3) . . ?
C3 C2 C2 121.7(2) . 7_655 ?
N1 C2 C2 105.38(18) . 7_655 ?
C2 C3 C4 116.5(3) . . ?
C2 C3 H1 121.8 . . ?
C4 C3 H1 121.8 . . ?
C3 C4 C4 121.9(2) . 7_655 ?
C3 C4 Cl1 117.9(3) . . ?
C4 C4 Cl1 120.28(13) 7_655 . ?
N1 C5 C11 109.2(3) . . ?
N1 C5 C6 109.1(3) . . ?
C11 C5 C6 107.0(3) . . ?
N1 C5 H2 110.5 . . ?
C11 C5 H2 110.5 . . ?
C6 C5 H2 110.5 . . ?
N2 C6 C7 122.8(3) . . ?
N2 C6 C5 116.8(3) . . ?
C7 C6 C5 120.2(3) . . ?
C6 C7 C8 119.7(4) . . ?
C6 C7 H3 120.1 . . ?
C8 C7 H3 120.1 . . ?
C9 C8 C7 117.7(4) . . ?
C9 C8 H4 121.2 . . ?
C7 C8 H4 121.2 . . ?
C10 C9 C8 119.5(3) . . ?
C10 C9 H5 120.3 . . ?
C8 C9 H5 120.3 . . ?
N2 C10 C9 124.0(4) . . ?
N2 C10 H6 118.0 . . ?
C9 C10 H6 118.0 . . ?
N3 C11 C12 122.9(3) . . ?
N3 C11 C5 116.5(3) . . ?
C12 C11 C5 120.6(3) . . ?
C11 C12 C13 119.8(3) . . ?
C11 C12 H7 120.1 . . ?
C13 C12 H7 120.1 . . ?
C14 C13 C12 117.7(4) . . ?
C14 C13 H8 121.1 . . ?
C12 C13 H8 121.1 . . ?
C15 C14 C13 119.9(3) . . ?
C15 C14 H9 120.1 . . ?
C13 C14 H9 120.1 . . ?
N3 C15 C14 122.9(3) . . ?
N3 C15 H10 118.5 . . ?
C14 C15 H10 118.5 . . ?
N4 C16 C17 179.3(7) . . ?
C16 C17 H11 109.5 . . ?
C16 C17 H12 109.5 . . ?
H11 C17 H12 109.5 . . ?
C16 C17 H13 109.5 . . ?
H11 C17 H13 109.5 . . ?
H12 C17 H13 109.5 . . ?
C16 C17 H11 109.5(12) . 7_655 ?
H11 C17 H11 54.2 . 7_655 ?
H12 C17 H11 141.0 . 7_655 ?
H13 C17 H11 58.3 . 7_655 ?
C16 C17 H12 109.5(13) . 7_655 ?
H11 C17 H12 141.0 . 7_655 ?
H12 C17 H12 58.3 . 7_655 ?
H13 C17 H12 54.2 . 7_655 ?
H11 C17 H12 109.5 7_655 7_655 ?
C16 C17 H13 109.48(6) . 7_655 ?
H11 C17 H13 58.3 . 7_655 ?
H12 C17 H13 54.2 . 7_655 ?
H13 C17 H13 141.0 . 7_655 ?
H11 C17 H13 109.5 7_655 7_655 ?
H12 C17 H13 109.5 7_655 7_655 ?

loop_
_geom_bond_atom_site_label_1
_geom_bond_atom_site_label_2
_geom_bond_distance
_geom_bond_site_symmetry_2
_geom_bond_publ_flag
Fe1 C1 1.835(4) . ?
Fe1 N4 1.982(4) . ?
Fe1 N2 2.022(3) 7_655 ?
Fe1 N2 2.022(3) . ?
Fe1 N3 2.033(3) 7_655 ?
Fe1 N3 2.033(3) . ?
Cl1 C4 1.737(3) . ?
P1 F3 1.590(2) . ?
P1 F3 1.590(2) 7_655 ?
P1 F5 1.602(3) . ?
P1 F1 1.604(3) . ?
P1 F2 1.608(3) . ?
P1 F4 1.608(3) . ?
P2 F8 1.581(4) . ?
P2 F9 1.596(3) 7_755 ?
P2 F9 1.596(3) . ?
P2 F7 1.608(3) 7_755 ?
P2 F7 1.608(3) . ?
P2 F6 1.631(3) . ?
N1 C1 1.342(4) . ?
N1 C2 1.405(4) . ?
N1 C5 1.464(4) . ?
N2 C10 1.342(4) . ?
N2 C6 1.360(4) . ?
N3 C15 1.353(4) . ?
N3 C11 1.356(4) . ?
N4 C16 1.120(7) . ?
C2 C3 1.378(5) . ?
C2 C2 1.415(7) 7_655 ?
C3 C4 1.381(5) . ?
C3 H1 0.9500 . ?
C4 C4 1.403(8) 7_655 ?
C5 C11 1.517(4) . ?
C5 C6 1.528(4) . ?
C5 H2 1.0000 . ?
C6 C7 1.384(5) . ?
C7 C8 1.385(5) . ?
C7 H3 0.9500 . ?
C8 C9 1.382(6) . ?
C8 H4 0.9500 . ?
C9 C10 1.375(5) . ?
C9 H5 0.9500 . ?
C10 H6 0.9500 . ?
C11 C12 1.379(5) . ?
C12 C13 1.386(5) . ?
C12 H7 0.9500 . ?
C13 C14 1.385(5) . ?
C13 H8 0.9500 . ?
C14 C15 1.377(5) . ?
C14 H9 0.9500 . ?
C15 H10 0.9500 . ?
C16 C17 1.491(9) . ?
C17 H11 0.9800 . ?
C17 H12 0.9800 . ?
C17 H13 0.9800 . ?
C17 H11 0.98(5) 7_655 ?
C17 H12 0.98(6) 7_655 ?
C17 H13 0.980(2) 7_655 ?

loop_
_geom_torsion_atom_site_label_1
_geom_torsion_atom_site_label_2
_geom_torsion_atom_site_label_3
_geom_torsion_atom_site_label_4
_geom_torsion
_geom_torsion_site_symmetry_1
_geom_torsion_site_symmetry_2
_geom_torsion_site_symmetry_3
_geom_torsion_site_symmetry_4
_geom_torsion_publ_flag
C2 N1 C1 N1 -1.0(5) . . . 7_655 ?
C5 N1 C1 N1 -179.1(2) . . . 7_655 ?
C2 N1 C1 Fe1 176.4(3) . . . . ?
C5 N1 C1 Fe1 -1.7(5) . . . . ?
N2 Fe1 C1 N1 140.3(4) 7_655 . . . ?
N2 Fe1 C1 N1 42.8(4) . . . . ?
N3 Fe1 C1 N1 -136.9(4) 7_655 . . . ?
N3 Fe1 C1 N1 -40.0(4) . . . . ?
N2 Fe1 C1 N1 -42.8(4) 7_655 . . 7_655 ?
N2 Fe1 C1 N1 -140.3(4) . . . 7_655 ?
N3 Fe1 C1 N1 40.0(4) 7_655 . . 7_655 ?
N3 Fe1 C1 N1 136.9(4) . . . 7_655 ?
C1 N1 C2 C3 -177.4(4) . . . . ?
C5 N1 C2 C3 0.2(6) . . . . ?
C1 N1 C2 C2 0.6(3) . . . 7_655 ?
C5 N1 C2 C2 178.2(3) . . . 7_655 ?
N1 C2 C3 C4 177.3(3) . . . . ?
C2 C2 C3 C4 -0.4(4) 7_655 . . . ?
C2 C3 C4 C4 0.4(4) . . . 7_655 ?
C2 C3 C4 Cl1 -178.8(2) . . . . ?
C1 N1 C5 C11 59.5(4) . . . . ?
C2 N1 C5 C11 -118.0(4) . . . . ?
C1 N1 C5 C6 -57.1(4) . . . . ?
C2 N1 C5 C6 125.4(3) . . . . ?
C10 N2 C6 C7 -1.6(5) . . . . ?
Fe1 N2 C6 C7 178.5(3) . . . . ?
C10 N2 C6 C5 174.7(3) . . . . ?
Fe1 N2 C6 C5 -5.2(4) . . . . ?
N1 C5 C6 N2 59.1(4) . . . . ?
C11 C5 C6 N2 -58.8(4) . . . . ?
N1 C5 C6 C7 -124.5(3) . . . . ?
C11 C5 C6 C7 117.5(4) . . . . ?
N2 C6 C7 C8 0.4(6) . . . . ?
C5 C6 C7 C8 -175.8(3) . . . . ?
C6 C7 C8 C9 1.0(6) . . . . ?
C7 C8 C9 C10 -1.2(6) . . . . ?
C6 N2 C10 C9 1.5(5) . . . . ?
Fe1 N2 C10 C9 -178.6(3) . . . . ?
C8 C9 C10 N2 -0.1(6) . . . . ?
C15 N3 C11 C12 2.0(5) . . . . ?
Fe1 N3 C11 C12 -178.9(3) . . . . ?
C15 N3 C11 C5 -174.3(3) . . . . ?
Fe1 N3 C11 C5 4.8(4) . . . . ?
N1 C5 C11 N3 -59.2(4) . . . . ?
C6 C5 C11 N3 58.7(4) . . . . ?
N1 C5 C11 C12 124.4(3) . . . . ?
C6 C5 C11 C12 -117.6(3) . . . . ?
N3 C11 C12 C13 -0.2(5) . . . . ?
C5 C11 C12 C13 176.0(3) . . . . ?
C11 C12 C13 C14 -1.5(5) . . . . ?
C12 C13 C14 C15 1.3(6) . . . . ?
C11 N3 C15 C14 -2.2(5) . . . . ?
Fe1 N3 C15 C14 178.7(3) . . . . ?
C13 C14 C15 N3 0.5(6) . . . . ?
